data_1573113
loop_
_publ_author_name
'Wu, Weikang'
'Rajeshkumar, Thayalan'
'Zhu, Shan'
'Chai, Fuxiang'
'Hong, Dongjing'
'Huang, Zeming'
'Yuan, Qingbing'
'Maron, Laurent'
'Wang, Shaowu'

_publ_section_title
;
 Rare-earth metal complexes bearing electrophilic and nucleophilic carbon
 centres and their unique reactivity patterns towards pyridine
 derivatives.
;
_journal_issue 48
_journal_name_full 'Chemical science'
_journal_page_first 20315
_journal_page_last 20327
_journal_paper_doi 10.1039/d4sc04197f
_journal_volume 15
_journal_year 2024
_chemical_formula_moiety 'C66 H80 N8 Yb'
_chemical_formula_sum 'C66 H80 N8 Yb'
_chemical_formula_weight 1158.42
_space_group_crystal_system triclinic
_space_group_IT_number 2
_space_group_name_Hall '-P 1'
_space_group_name_H-M_alt 'P -1'
_atom_sites_solution_hydrogens geom
_atom_sites_solution_primary iterative
_audit_creation_date 2024-04-16
_audit_creation_method
;
Olex2 1.5
(compiled 2023.08.24 svn.re1ec1418 for OlexSys, GUI svn.r6817)
;
_audit_update_record
;
2024-05-29 deposited with the CCDC.	2024-11-12 downloaded from the CCDC.
;
_cell_angle_alpha 82.4930(10)
_cell_angle_beta 72.3180(10)
_cell_angle_gamma 67.9540(10)
_cell_formula_units_Z 2
_cell_length_a 13.2678(7)
_cell_length_b 13.3947(7)
_cell_length_c 19.2204(10)
_cell_measurement_reflns_used 9922
_cell_measurement_temperature 300
_cell_measurement_theta_max 25.58
_cell_measurement_theta_min 2.22
_cell_volume 3016.0(3)
_computing_molecular_graphics 'Olex2 1.5 (Dolomanov et al., 2009)'
_computing_publication_material 'Olex2 1.5 (Dolomanov et al., 2009)'
_computing_structure_refinement 'SHELXL 2018/3 (Sheldrick, 2015)'
_computing_structure_solution 'olex2.solve 1.5 (Bourhis et al., 2015)'
_diffrn_ambient_temperature 300
_diffrn_measured_fraction_theta_full 0.999
_diffrn_measured_fraction_theta_max 0.988
_diffrn_measurement_device_type 'Bruker APEX-II CCD'
_diffrn_measurement_method '\f and \w scans'
_diffrn_radiation_type MoK\a
_diffrn_radiation_wavelength 0.71073
_diffrn_reflns_av_R_equivalents 0.0432
_diffrn_reflns_av_unetI/netI 0.0600
_diffrn_reflns_Laue_measured_fraction_full 0.999
_diffrn_reflns_Laue_measured_fraction_max 0.988
_diffrn_reflns_limit_h_max 17
_diffrn_reflns_limit_h_min -17
_diffrn_reflns_limit_k_max 17
_diffrn_reflns_limit_k_min -17
_diffrn_reflns_limit_l_max 24
_diffrn_reflns_limit_l_min -24
_diffrn_reflns_number 35678
_diffrn_reflns_point_group_measured_fraction_full 0.999
_diffrn_reflns_point_group_measured_fraction_max 0.988
_diffrn_reflns_theta_full 25.242
_diffrn_reflns_theta_max 27.488
_diffrn_reflns_theta_min 1.112
_diffrn_standards_number 0
_exptl_absorpt_coefficient_mu 1.596
_exptl_absorpt_correction_T_max 0.814
_exptl_absorpt_correction_T_min 0.418
_exptl_absorpt_correction_type multi-scan
_exptl_crystal_colour 'clear light black'
_exptl_crystal_colour_lustre clear
_exptl_crystal_colour_modifier light
_exptl_crystal_colour_primary black
_exptl_crystal_density_diffrn 1.276
_exptl_crystal_description block
_exptl_crystal_F_000 1204
_exptl_crystal_size_max 0.21
_exptl_crystal_size_mid 0.2
_exptl_crystal_size_min 0.19
_refine_diff_density_max 1.070
_refine_diff_density_min -0.648
_refine_diff_density_rms 0.075
_refine_ls_extinction_method none
_refine_ls_goodness_of_fit_ref 1.007
_refine_ls_hydrogen_treatment constr
_refine_ls_matrix_type full
_refine_ls_number_parameters 833
_refine_ls_number_reflns 13692
_refine_ls_number_restraints 551
_refine_ls_restrained_S_all 1.010
_refine_ls_R_factor_all 0.0527
_refine_ls_R_factor_gt 0.0370
_refine_ls_shift/su_max 0.001
_refine_ls_shift/su_mean 0.000
_refine_ls_structure_factor_coef Fsqd
_refine_ls_weighting_details 'w=1/[\s^2^(Fo^2^)+(0.0334P)^2^] where P=(Fo^2^+2Fc^2^)/3'
_refine_ls_weighting_scheme calc
_refine_ls_wR_factor_gt 0.0730
_refine_ls_wR_factor_ref 0.0776
_reflns_Friedel_coverage 0.000
_reflns_number_gt 11142
_reflns_number_total 13692
_reflns_threshold_expression 'I > 2\s(I)'
_cod_data_source_file d4sc04197f4.cif
_cod_data_source_block 12a
_cod_depositor_comments 'Adding full bibliography for 1573095--1573138.cif.'
_cod_database_code 1573113
_shelx_shelxl_version_number 2018/3
_shelx_space_group_comment
;
The symmetry employed for this shelxl refinement is uniquely defined
by the following loop, which should always be used as a source of
symmetry information in preference to the above space-group names.
They are only intended as comments.
;
_shelx_estimated_absorpt_t_max 0.751
_shelx_estimated_absorpt_t_min 0.730
_olex2_refinement_description
;
1. Fixed Uiso
 At 1.2 times of:
  All C(H) groups, All C(H,H) groups, All C(H,H,H,H) groups
 At 1.5 times of:
  All C(H,H,H) groups
2. Restrained distances
 N2-C10 \\sim N2A-C10A \\sim N2A-C15A \\sim N2-C15 \\sim N2A-C11A \\sim N2-C11
 with sigma of 0.02
 C9-C10 \\sim C9-C10A
 with sigma of 0.02
 C55A-C54 \\sim C55-C54 \\sim C56A-C54 \\sim C56-C54
 with sigma of 0.02
 C38-C37 \\sim C38A-C37
 with sigma of 0.02
 N5A-C38A \\sim N5-C38 \\sim N5A-C39A \\sim N5-C39 \\sim N5A-C43A \\sim N5-C43
 with sigma of 0.02
3. Uiso/Uaniso restraints and constraints
C9 \\sim N2 \\sim C10 \\sim C11 \\sim C12 \\sim C13 \\sim C14 \\sim C15 \\sim
N2A \\sim C10A \\sim C11A \\sim C12A \\sim C13A \\sim C14A \\sim C15A: within
2A with sigma of 0.01 and sigma for terminal atoms of 0.02 within 2A
C54 \\sim C55 \\sim C56 \\sim C55A \\sim C56A: within 2A with sigma of 0.01 and
sigma for terminal atoms of 0.02 within 2A
C37 \\sim N5 \\sim C38 \\sim C39 \\sim C40 \\sim C41 \\sim C42 \\sim C43 \\sim
N5A \\sim C38A \\sim C39A \\sim C40A \\sim C41A \\sim C42A \\sim C43A: within
2A with sigma of 0.01 and sigma for terminal atoms of 0.02 within 2A
4. Same fragment restrains
{C54, C55A, C56A} sigma for 1-2: 0.02, 1-3: 0.04
as in
{C54, C55, C56}
{C37, N5A, C38A, C39A, C40A, C41A, C42A, C43A} sigma for 1-2: 0.02, 1-3: 0.04
as in
{C37, N5, C38, C39, C40, C41, C42, C43}
{C9, N2A, C10A, C11A, C12A, C13A, C14A, C15A} sigma for 1-2: 0.02, 1-3: 0.04
as in
{C9, N2, C10, C11, C12, C13, C14, C15}
5. Others
 Sof(H9BC)=Sof(H9BD)=Sof(N2A)=Sof(C10A)=Sof(H10C)=Sof(H10D)=Sof(C11A)=
 Sof(H11C)=Sof(H11D)=Sof(C12A)=Sof(H12C)=Sof(H12D)=Sof(C13A)=Sof(H13C)=
 Sof(H13D)=Sof(C14A)=Sof(H14C)=Sof(H14D)=Sof(C15A)=Sof(H15C)=Sof(H15D)=1-FVAR(1)
 Sof(H9AA)=Sof(H9AB)=Sof(N2)=Sof(C10)=Sof(H10A)=Sof(H10B)=Sof(C11)=Sof(H11A)=
 Sof(H11B)=Sof(C12)=Sof(H12A)=Sof(H12B)=Sof(C13)=Sof(H13A)=Sof(H13B)=Sof(C14)=
 Sof(H14A)=Sof(H14B)=Sof(C15)=Sof(H15A)=Sof(H15B)=FVAR(1)
 Sof(H54A)=Sof(C55A)=Sof(H55D)=Sof(H55E)=Sof(H55F)=Sof(C56A)=Sof(H56D)=
 Sof(H56E)=Sof(H56F)=1-FVAR(2)
 Sof(H54)=Sof(C55)=Sof(H55A)=Sof(H55B)=Sof(H55C)=Sof(C56)=Sof(H56A)=Sof(H56B)=
 Sof(H56C)=FVAR(2)
 Sof(H37C)=Sof(H37D)=Sof(N5A)=Sof(C38A)=Sof(H38C)=Sof(H38D)=Sof(C39A)=
 Sof(H39C)=Sof(H39D)=Sof(C40A)=Sof(H40C)=Sof(H40D)=Sof(C41A)=Sof(H41C)=
 Sof(H41D)=Sof(C42A)=Sof(H42C)=Sof(H42D)=Sof(C43A)=Sof(H43C)=Sof(H43D)=1-FVAR(3)
 Sof(H37A)=Sof(H37B)=Sof(N5)=Sof(C38)=Sof(H38A)=Sof(H38B)=Sof(C39)=Sof(H39A)=
 Sof(H39B)=Sof(C40)=Sof(H40A)=Sof(H40B)=Sof(C41)=Sof(H41A)=Sof(H41B)=Sof(C42)=
 Sof(H42A)=Sof(H42B)=Sof(C43)=Sof(H43A)=Sof(H43B)=FVAR(3)
6.a Ternary CH refined with riding coordinates:
 C23(H23), C26(H26), C51(H51), C54(H54), C54(H54A)
6.b Secondary CH2 refined with riding coordinates:
 C9(H9AA,H9AB), C9(H9BC,H9BD), C10(H10A,H10B), C11(H11A,H11B), C12(H12A,H12B),
 C13(H13A,H13B), C14(H14A,H14B), C15(H15A,H15B), C37(H37A,H37B), C37(H37C,H37D),
  C38(H38A,H38B), C39(H39A,H39B), C40(H40A,H40B), C41(H41A,H41B), C42(H42A,
 H42B), C43(H43A,H43B), C38A(H38C,H38D), C39A(H39C,H39D), C40A(H40C,H40D),
 C41A(H41C,H41D), C42A(H42C,H42D), C43A(H43C,H43D), C10A(H10C,H10D), C11A(H11C,
 H11D), C12A(H12C,H12D), C13A(H13C,H13D), C14A(H14C,H14D), C15A(H15C,H15D)
6.c Aromatic/amide H refined with riding coordinates:
 C4(H4), C5(H5), C6(H6), C7(H7), C16(H16), C19(H19), C20(H20), C21(H21),
 C32(H32), C33(H33), C34(H34), C35(H35), C44(H44), C47(H47), C48(H48), C49(H49),
  C57(H57), C58(H58), C59(H59), C60(H60), C63(H63), C64(H64), C65(H65), C66(H66)
6.d Idealised Me refined as rotating group:
 C24(H24A,H24B,H24C), C25(H25A,H25B,H25C), C27(H27A,H27B,H27C), C28(H28A,H28B,
 H28C), C52(H52A,H52B,H52C), C53(H53A,H53B,H53C), C55(H55A,H55B,H55C), C56(H56A,
 H56B,H56C), C55A(H55D,H55E,H55F), C56A(H56D,H56E,H56F)
;
_olex2_submission_special_instructions 'No special instructions were received'

loop_
_space_group_symop_operation_xyz
'x, y, z'
'-x, -y, -z'

loop_
_atom_site_label
_atom_site_type_symbol
_atom_site_fract_x
_atom_site_fract_y
_atom_site_fract_z
_atom_site_U_iso_or_equiv
_atom_site_adp_type
_atom_site_occupancy
_atom_site_site_symmetry_order
_atom_site_calc_flag
_atom_site_refinement_flags_posn
_atom_site_refinement_flags_adp
_atom_site_refinement_flags_occupancy
_atom_site_disorder_assembly
_atom_site_disorder_group
Yb1 Yb 0.72555(2) 0.67834(2) 0.24504(2) 0.03385(5) Uani 1 1 d . . . . .
N1 N 0.8010(2) 0.62613(19) 0.41628(13) 0.0369(6) Uani 1 1 d . . . . .
N3 N 0.5998(2) 0.85265(19) 0.29585(13) 0.0377(6) Uani 1 1 d . . . . .
N4 N 0.6869(2) 0.8276(2) 0.07655(14) 0.0425(6) Uani 1 1 d . . . . .
N6 N 0.9198(2) 0.6692(2) 0.19680(14) 0.0395(6) Uani 1 1 d . . . . .
N7 N 0.7456(2) 0.5323(2) 0.18148(15) 0.0479(7) Uani 1 1 d . . . . .
N8 N 0.6048(2) 0.5862(2) 0.31183(15) 0.0459(7) Uani 1 1 d . . . . .
C1 C 0.7504(3) 0.6846(2) 0.36452(16) 0.0375(7) Uani 1 1 d . . . . .
C2 C 0.6744(3) 0.7823(2) 0.39787(16) 0.0383(7) Uani 1 1 d . . . . .
C3 C 0.6795(3) 0.7815(3) 0.47185(17) 0.0427(8) Uani 1 1 d . . . . .
C4 C 0.6261(4) 0.8537(3) 0.5296(2) 0.0659(11) Uani 1 1 d . . . . .
H4 H 0.572485 0.920822 0.524234 0.079 Uiso 1 1 calc R U . . .
C5 C 0.6544(4) 0.8235(3) 0.5944(2) 0.0783(14) Uani 1 1 d . . . . .
H5 H 0.619342 0.870952 0.633137 0.094 Uiso 1 1 calc R U . . .
C6 C 0.7340(4) 0.7240(3) 0.6029(2) 0.0729(12) Uani 1 1 d . . . . .
H6 H 0.751253 0.705846 0.647411 0.087 Uiso 1 1 calc R U . . .
C7 C 0.7885(3) 0.6510(3) 0.54719(19) 0.0529(9) Uani 1 1 d . . . . .
H7 H 0.842578 0.584443 0.553173 0.064 Uiso 1 1 calc R U . . .
C8 C 0.7600(3) 0.6802(2) 0.48198(17) 0.0409(7) Uani 1 1 d . . . . .
C9 C 0.8800(3) 0.5149(2) 0.40658(18) 0.0439(8) Uani 1 1 d D U . . .
H9AA H 0.919847 0.495757 0.443896 0.053 Uiso 0.506(16) 1 calc R U P A 1
H9AB H 0.935439 0.508518 0.359321 0.053 Uiso 0.506(16) 1 calc R U P A 1
H9BC H 0.933539 0.501354 0.434687 0.053 Uiso 0.494(16) 1 calc R U P A 2
H9BD H 0.921991 0.503309 0.355506 0.053 Uiso 0.494(16) 1 calc R U P A 2
N2 N 0.8940(15) 0.3262(9) 0.4003(10) 0.056(2) Uani 0.506(16) 1 d D U P A 1
C10 C 0.8183(11) 0.4378(9) 0.4115(8) 0.052(2) Uani 0.506(16) 1 d D U P A 1
H10A H 0.763937 0.443659 0.459157 0.062 Uiso 0.506(16) 1 calc R U P A 1
H10B H 0.776603 0.458836 0.375074 0.062 Uiso 0.506(16) 1 calc R U P A 1
C11 C 0.8463(10) 0.2632(8) 0.3722(8) 0.067(2) Uani 0.506(16) 1 d D U P A 1
H11A H 0.821798 0.300411 0.330094 0.081 Uiso 0.506(16) 1 calc R U P A 1
H11B H 0.780551 0.256678 0.409335 0.081 Uiso 0.506(16) 1 calc R U P A 1
C12 C 0.9333(12) 0.1505(9) 0.3501(7) 0.077(2) Uani 0.506(16) 1 d D U P A 1
H12A H 0.897026 0.109258 0.335339 0.092 Uiso 0.506(16) 1 calc R U P A 1
H12B H 0.993632 0.157315 0.308285 0.092 Uiso 0.506(16) 1 calc R U P A 1
C13 C 0.9820(13) 0.0918(10) 0.4081(9) 0.080(3) Uani 0.506(16) 1 d D U P A 1
H13A H 1.048522 0.030325 0.387620 0.096 Uiso 0.506(16) 1 calc R U P A 1
H13B H 0.927650 0.064852 0.443173 0.096 Uiso 0.506(16) 1 calc R U P A 1
C14 C 1.0153(11) 0.1615(9) 0.4478(8) 0.075(3) Uani 0.506(16) 1 d D U P A 1
H14A H 1.027148 0.125388 0.493305 0.090 Uiso 0.506(16) 1 calc R U P A 1
H14B H 1.086721 0.166737 0.418031 0.090 Uiso 0.506(16) 1 calc R U P A 1
C15 C 0.9300(12) 0.2735(10) 0.4643(7) 0.068(3) Uani 0.506(16) 1 d D U P A 1
H15A H 0.864645 0.269983 0.503187 0.081 Uiso 0.506(16) 1 calc R U P A 1
H15B H 0.963093 0.315880 0.481182 0.081 Uiso 0.506(16) 1 calc R U P A 1
C16 C 0.6034(3) 0.8643(3) 0.36106(17) 0.0409(7) Uani 1 1 d . . . . .
H16 H 0.557616 0.929024 0.384583 0.049 Uiso 1 1 calc R U . . .
C17 C 0.5254(3) 0.9431(3) 0.26417(17) 0.0413(8) Uani 1 1 d . . . . .
C18 C 0.5653(3) 1.0237(3) 0.22656(19) 0.0519(9) Uani 1 1 d . . . . .
C19 C 0.4919(4) 1.1092(3) 0.1957(2) 0.0750(13) Uani 1 1 d . . . . .
H19 H 0.516486 1.163710 0.170414 0.090 Uiso 1 1 calc R U . . .
C20 C 0.3851(4) 1.1145(4) 0.2019(3) 0.0839(15) Uani 1 1 d . . . . .
H20 H 0.337839 1.172115 0.180730 0.101 Uiso 1 1 calc R U . . .
C21 C 0.3467(4) 1.0356(4) 0.2391(2) 0.0735(13) Uani 1 1 d . . . . .
H21 H 0.273188 1.040866 0.243362 0.088 Uiso 1 1 calc R U . . .
C22 C 0.4160(3) 0.9471(3) 0.27092(19) 0.0518(9) Uani 1 1 d . . . . .
C23 C 0.6818(3) 1.0220(3) 0.2207(2) 0.0622(10) Uani 1 1 d . . . . .
H23 H 0.729144 0.946848 0.226624 0.075 Uiso 1 1 calc R U . . .
C24 C 0.6792(4) 1.0849(4) 0.2821(3) 0.0917(15) Uani 1 1 d . . . . .
H24A H 0.625179 1.156665 0.282137 0.138 Uiso 1 1 calc R U . . .
H24B H 0.752898 1.087865 0.274846 0.138 Uiso 1 1 calc R U . . .
H24C H 0.658014 1.049661 0.328065 0.138 Uiso 1 1 calc R U . . .
C25 C 0.7388(4) 1.0629(4) 0.1464(3) 0.0877(14) Uani 1 1 d . . . . .
H25A H 0.739721 1.022954 0.108049 0.132 Uiso 1 1 calc R U . . .
H25B H 0.814996 1.053323 0.144483 0.132 Uiso 1 1 calc R U . . .
H25C H 0.697248 1.137973 0.140164 0.132 Uiso 1 1 calc R U . . .
C26 C 0.3736(3) 0.8607(4) 0.3120(2) 0.0674(11) Uani 1 1 d . . . . .
H26 H 0.440202 0.795505 0.311424 0.081 Uiso 1 1 calc R U . . .
C27 C 0.3131(5) 0.8896(5) 0.3916(3) 0.1108(19) Uani 1 1 d . . . . .
H27A H 0.364145 0.899239 0.414153 0.166 Uiso 1 1 calc R U . . .
H27B H 0.287882 0.832727 0.416532 0.166 Uiso 1 1 calc R U . . .
H27C H 0.249065 0.955280 0.394351 0.166 Uiso 1 1 calc R U . . .
C28 C 0.2993(5) 0.8322(6) 0.2785(4) 0.145(3) Uani 1 1 d . . . . .
H28A H 0.229462 0.891960 0.282481 0.217 Uiso 1 1 calc R U . . .
H28B H 0.283765 0.770509 0.303728 0.217 Uiso 1 1 calc R U . . .
H28C H 0.337208 0.815805 0.227935 0.217 Uiso 1 1 calc R U . . .
C29 C 0.7433(3) 0.7737(2) 0.12702(17) 0.0397(7) Uani 1 1 d . . . . .
C30 C 0.8535(3) 0.7737(3) 0.09824(17) 0.0402(7) Uani 1 1 d . . . . .
C31 C 0.8638(3) 0.8304(3) 0.02874(18) 0.0461(8) Uani 1 1 d . . . . .
C32 C 0.9475(3) 0.8603(3) -0.0224(2) 0.0671(11) Uani 1 1 d . . . . .
H32 H 1.018525 0.841195 -0.015036 0.081 Uiso 1 1 calc R U . . .
C33 C 0.9255(4) 0.9177(4) -0.0837(2) 0.0893(16) Uani 1 1 d . . . . .
H33 H 0.981840 0.937564 -0.117806 0.107 Uiso 1 1 calc R U . . .
C34 C 0.8207(4) 0.9464(4) -0.0954(2) 0.0849(15) Uani 1 1 d . . . . .
H34 H 0.808010 0.984703 -0.137845 0.102 Uiso 1 1 calc R U . . .
C35 C 0.7340(3) 0.9200(3) -0.0460(2) 0.0636(11) Uani 1 1 d . . . . .
H35 H 0.663192 0.940274 -0.053951 0.076 Uiso 1 1 calc R U . . .
C36 C 0.7574(3) 0.8618(3) 0.01619(17) 0.0456(8) Uani 1 1 d . . . . .
C37 C 0.5717(3) 0.8381(3) 0.0828(2) 0.0598(10) Uani 1 1 d D U . . .
H37A H 0.539474 0.896512 0.051458 0.072 Uiso 0.679(6) 1 calc R U P B 1
H37B H 0.525430 0.853464 0.132773 0.072 Uiso 0.679(6) 1 calc R U P B 1
H37C H 0.527054 0.914443 0.084900 0.072 Uiso 0.321(6) 1 calc R U P B 2
H37D H 0.543945 0.806688 0.129709 0.072 Uiso 0.321(6) 1 calc R U P B 2
N5 N 0.4652(6) 0.7219(6) 0.0762(5) 0.0740(16) Uani 0.679(6) 1 d D U P B 1
C38 C 0.5754(5) 0.7297(6) 0.0593(4) 0.0788(17) Uani 0.679(6) 1 d D U P B 1
H38A H 0.610357 0.721963 0.007137 0.095 Uiso 0.679(6) 1 calc R U P B 1
H38B H 0.622325 0.670850 0.083685 0.095 Uiso 0.679(6) 1 calc R U P B 1
C39 C 0.4753(7) 0.6082(7) 0.0868(5) 0.102(2) Uani 0.679(6) 1 d D U P B 1
H39A H 0.520810 0.570682 0.041599 0.123 Uiso 0.679(6) 1 calc R U P B 1
H39B H 0.514843 0.575972 0.123760 0.123 Uiso 0.679(6) 1 calc R U P B 1
C40 C 0.3666(8) 0.5929(9) 0.1090(6) 0.120(3) Uani 0.679(6) 1 d D U P B 1
H40A H 0.326037 0.618724 0.158243 0.144 Uiso 0.679(6) 1 calc R U P B 1
H40B H 0.379209 0.516723 0.109091 0.144 Uiso 0.679(6) 1 calc R U P B 1
C41 C 0.2955(7) 0.6536(8) 0.0571(6) 0.104(2) Uani 0.679(6) 1 d D U P B 1
H41A H 0.326000 0.614703 0.011737 0.125 Uiso 0.679(6) 1 calc R U P B 1
H41B H 0.218928 0.654443 0.078485 0.125 Uiso 0.679(6) 1 calc R U P B 1
C42 C 0.2913(7) 0.7637(8) 0.0405(6) 0.113(2) Uani 0.679(6) 1 d D U P B 1
H42A H 0.242769 0.808301 0.082413 0.136 Uiso 0.679(6) 1 calc R U P B 1
H42B H 0.259313 0.791712 -0.000261 0.136 Uiso 0.679(6) 1 calc R U P B 1
C43 C 0.4112(8) 0.7688(9) 0.0213(6) 0.094(2) Uani 0.679(6) 1 d D U P B 1
H43A H 0.456540 0.731729 -0.024163 0.113 Uiso 0.679(6) 1 calc R U P B 1
H43B H 0.405789 0.843498 0.013891 0.113 Uiso 0.679(6) 1 calc R U P B 1
C44 C 0.9381(3) 0.7212(3) 0.13481(17) 0.0420(8) Uani 1 1 d . . . . .
H44 H 1.010024 0.723974 0.113599 0.050 Uiso 1 1 calc R U . . .
C45 C 1.0129(2) 0.6218(3) 0.22902(17) 0.0417(8) Uani 1 1 d . . . . .
C46 C 1.0307(3) 0.6844(3) 0.27384(18) 0.0465(8) Uani 1 1 d . . . . .
C47 C 1.1205(3) 0.6353(4) 0.3044(2) 0.0645(11) Uani 1 1 d . . . . .
H47 H 1.134434 0.675111 0.334200 0.077 Uiso 1 1 calc R U . . .
C48 C 1.1894(3) 0.5293(4) 0.2917(2) 0.0714(13) Uani 1 1 d . . . . .
H48 H 1.248673 0.498356 0.312955 0.086 Uiso 1 1 calc R U . . .
C49 C 1.1709(3) 0.4695(3) 0.2479(2) 0.0676(11) Uani 1 1 d . . . . .
H49 H 1.218676 0.398176 0.239242 0.081 Uiso 1 1 calc R U . . .
C50 C 1.0819(3) 0.5128(3) 0.21597(19) 0.0516(9) Uani 1 1 d . . . . .
C51 C 0.9579(3) 0.8013(3) 0.2874(2) 0.0540(9) Uani 1 1 d . . . . .
H51 H 0.884477 0.811452 0.280520 0.065 Uiso 1 1 calc R U . . .
C52 C 1.0080(4) 0.8749(3) 0.2316(2) 0.0751(12) Uani 1 1 d . . . . .
H52A H 1.082095 0.864193 0.235040 0.113 Uiso 1 1 calc R U . . .
H52B H 0.960048 0.948687 0.241457 0.113 Uiso 1 1 calc R U . . .
H52C H 1.013388 0.857918 0.183290 0.113 Uiso 1 1 calc R U . . .
C53 C 0.9357(4) 0.8358(3) 0.3650(2) 0.0734(12) Uani 1 1 d . . . . .
H53A H 0.908251 0.786763 0.399484 0.110 Uiso 1 1 calc R U . . .
H53B H 0.880241 0.907211 0.372549 0.110 Uiso 1 1 calc R U . . .
H53C H 1.004812 0.834938 0.371835 0.110 Uiso 1 1 calc R U . . .
C54 C 1.0631(4) 0.4432(3) 0.1685(2) 0.0695(11) Uani 1 1 d D U . . .
H54 H 0.984947 0.477995 0.165554 0.083 Uiso 0.39(3) 1 calc R U P C 1
H54A H 1.004001 0.490530 0.146136 0.083 Uiso 0.61(3) 1 calc R U P C 2
C55 C 1.073(3) 0.3334(15) 0.2067(15) 0.089(5) Uani 0.39(3) 1 d D U P C 1
H55A H 1.150238 0.293576 0.205801 0.134 Uiso 0.39(3) 1 calc R U P C 1
H55B H 1.047176 0.293934 0.181880 0.134 Uiso 0.39(3) 1 calc R U P C 1
H55C H 1.026857 0.343949 0.256473 0.134 Uiso 0.39(3) 1 calc R U P C 1
C56 C 1.138(3) 0.430(2) 0.0922(9) 0.095(6) Uani 0.39(3) 1 d D U P C 1
H56A H 1.131191 0.500006 0.069739 0.142 Uiso 0.39(3) 1 calc R U P C 1
H56B H 1.115764 0.390909 0.064902 0.142 Uiso 0.39(3) 1 calc R U P C 1
H56C H 1.214972 0.391636 0.092736 0.142 Uiso 0.39(3) 1 calc R U P C 1
C57 C 0.8173(3) 0.5068(3) 0.1133(2) 0.0623(10) Uani 1 1 d . . . . .
H57 H 0.854260 0.553835 0.089664 0.075 Uiso 1 1 calc R U . . .
C58 C 0.8381(4) 0.4166(4) 0.0777(2) 0.0842(14) Uani 1 1 d . . . . .
H58 H 0.889155 0.402027 0.031562 0.101 Uiso 1 1 calc R U . . .
C59 C 0.7812(5) 0.3463(4) 0.1120(3) 0.1055(19) Uani 1 1 d . . . . .
H59 H 0.794878 0.283385 0.089430 0.127 Uiso 1 1 calc R U . . .
C60 C 0.7053(5) 0.3720(4) 0.1792(3) 0.0929(16) Uani 1 1 d . . . . .
H60 H 0.665664 0.326790 0.201826 0.111 Uiso 1 1 calc R U . . .
C61 C 0.6861(3) 0.4648(3) 0.2144(2) 0.0573(10) Uani 1 1 d . . . . .
C62 C 0.6083(3) 0.4956(3) 0.2837(2) 0.0546(9) Uani 1 1 d . . . . .
C63 C 0.5381(4) 0.4380(4) 0.3239(3) 0.0841(14) Uani 1 1 d . . . . .
H63 H 0.540953 0.376943 0.304087 0.101 Uiso 1 1 calc R U . . .
C64 C 0.4664(4) 0.4709(4) 0.3912(3) 0.0935(16) Uani 1 1 d . . . . .
H64 H 0.420024 0.433194 0.417309 0.112 Uiso 1 1 calc R U . . .
C65 C 0.4643(4) 0.5619(4) 0.4199(2) 0.0776(13) Uani 1 1 d . . . . .
H65 H 0.416338 0.586406 0.465670 0.093 Uiso 1 1 calc R U . . .
C66 C 0.5334(3) 0.6143(3) 0.3799(2) 0.0573(10) Uani 1 1 d . . . . .
H66 H 0.532093 0.673991 0.400503 0.069 Uiso 1 1 calc R U . . .
N5A N 0.4542(14) 0.7551(14) 0.0647(11) 0.083(3) Uani 0.321(6) 1 d D U P B 2
C38A C 0.5458(12) 0.7929(14) 0.0284(7) 0.079(3) Uani 0.321(6) 1 d D U P B 2
H38C H 0.524126 0.847395 -0.008121 0.095 Uiso 0.321(6) 1 calc R U P B 2
H38D H 0.611882 0.733665 0.004243 0.095 Uiso 0.321(6) 1 calc R U P B 2
C39A C 0.4885(14) 0.6599(16) 0.1052(10) 0.100(3) Uani 0.321(6) 1 d D U P B 2
H39C H 0.518135 0.674096 0.141619 0.120 Uiso 0.321(6) 1 calc R U P B 2
H39D H 0.550565 0.606880 0.072448 0.120 Uiso 0.321(6) 1 calc R U P B 2
C40A C 0.4053(16) 0.6122(16) 0.1418(11) 0.111(3) Uani 0.321(6) 1 d D U P B 2
H40C H 0.367322 0.642794 0.189973 0.133 Uiso 0.321(6) 1 calc R U P B 2
H40D H 0.444055 0.535676 0.148234 0.133 Uiso 0.321(6) 1 calc R U P B 2
C41A C 0.3140(16) 0.6272(17) 0.1021(15) 0.107(3) Uani 0.321(6) 1 d D U P B 2
H41C H 0.344938 0.576556 0.062656 0.129 Uiso 0.321(6) 1 calc R U P B 2
H41D H 0.249357 0.613641 0.136170 0.129 Uiso 0.321(6) 1 calc R U P B 2
C42A C 0.2803(14) 0.7324(17) 0.0745(13) 0.107(3) Uani 0.321(6) 1 d D U P B 2
H42C H 0.247171 0.783055 0.114073 0.128 Uiso 0.321(6) 1 calc R U P B 2
H42D H 0.223873 0.743036 0.049128 0.128 Uiso 0.321(6) 1 calc R U P B 2
C43A C 0.3880(17) 0.752(2) 0.0198(11) 0.095(3) Uani 0.321(6) 1 d D U P B 2
H43C H 0.429985 0.693825 -0.014751 0.114 Uiso 0.321(6) 1 calc R U P B 2
H43D H 0.365954 0.819413 -0.007130 0.114 Uiso 0.321(6) 1 calc R U P B 2
N2A N 0.8867(15) 0.3288(9) 0.4059(10) 0.055(2) Uani 0.494(16) 1 d D U P A 2
C10A C 0.8160(11) 0.4382(9) 0.4315(8) 0.051(2) Uani 0.494(16) 1 d D U P A 2
H10C H 0.790047 0.437025 0.484450 0.061 Uiso 0.494(16) 1 calc R U P A 2
H10D H 0.750020 0.463672 0.413108 0.061 Uiso 0.494(16) 1 calc R U P A 2
C11A C 0.8144(11) 0.2695(9) 0.4038(9) 0.072(2) Uani 0.494(16) 1 d D U P A 2
H11C H 0.766691 0.307233 0.372089 0.086 Uiso 0.494(16) 1 calc R U P A 2
H11D H 0.765939 0.264729 0.452386 0.086 Uiso 0.494(16) 1 calc R U P A 2
C12A C 0.8890(12) 0.1563(9) 0.3752(8) 0.078(3) Uani 0.494(16) 1 d D U P A 2
H12C H 0.842164 0.116581 0.372996 0.094 Uiso 0.494(16) 1 calc R U P A 2
H12D H 0.937097 0.160774 0.326378 0.094 Uiso 0.494(16) 1 calc R U P A 2
C13A C 0.9603(13) 0.0998(11) 0.4260(9) 0.083(3) Uani 0.494(16) 1 d D U P A 2
H13C H 1.004289 0.025762 0.411528 0.099 Uiso 0.494(16) 1 calc R U P A 2
H13D H 0.912698 0.099732 0.475614 0.099 Uiso 0.494(16) 1 calc R U P A 2
C14A C 1.0404(10) 0.1629(10) 0.4214(9) 0.080(3) Uani 0.494(16) 1 d D U P A 2
H14C H 1.093218 0.126616 0.450064 0.096 Uiso 0.494(16) 1 calc R U P A 2
H14D H 1.082786 0.169498 0.371150 0.096 Uiso 0.494(16) 1 calc R U P A 2
C15A C 0.9616(11) 0.2732(10) 0.4522(8) 0.067(3) Uani 0.494(16) 1 d D U P A 2
H15C H 0.916842 0.264926 0.501432 0.080 Uiso 0.494(16) 1 calc R U P A 2
H15D H 1.005898 0.315662 0.454367 0.080 Uiso 0.494(16) 1 calc R U P A 2
C55A C 1.0239(19) 0.3539(13) 0.2083(8) 0.091(4) Uani 0.61(3) 1 d D U P C 2
H55D H 1.082468 0.302725 0.227727 0.136 Uiso 0.61(3) 1 calc R U P C 2
H55E H 1.007491 0.318582 0.175035 0.136 Uiso 0.61(3) 1 calc R U P C 2
H55F H 0.956975 0.383467 0.247523 0.136 Uiso 0.61(3) 1 calc R U P C 2
C56A C 1.1719(12) 0.3944(15) 0.1051(7) 0.093(4) Uani 0.61(3) 1 d D U P C 2
H56D H 1.190351 0.451457 0.074818 0.139 Uiso 0.61(3) 1 calc R U P C 2
H56E H 1.158928 0.349282 0.076401 0.139 Uiso 0.61(3) 1 calc R U P C 2
H56F H 1.233503 0.352216 0.125090 0.139 Uiso 0.61(3) 1 calc R U P C 2

loop_
_atom_site_aniso_label
_atom_site_aniso_U_11
_atom_site_aniso_U_22
_atom_site_aniso_U_33
_atom_site_aniso_U_23
_atom_site_aniso_U_13
_atom_site_aniso_U_12
Yb1 0.03643(8) 0.03128(8) 0.03299(8) -0.00133(5) -0.00752(5) -0.01253(6)
N1 0.0392(14) 0.0320(14) 0.0364(14) 0.0024(11) -0.0092(12) -0.0113(11)
N3 0.0382(14) 0.0357(14) 0.0381(15) 0.0001(11) -0.0164(12) -0.0075(12)
N4 0.0410(15) 0.0456(16) 0.0411(15) 0.0011(12) -0.0156(13) -0.0129(13)
N6 0.0366(14) 0.0403(15) 0.0395(15) 0.0056(12) -0.0120(12) -0.0121(12)
N7 0.0569(18) 0.0426(16) 0.0462(17) -0.0064(13) -0.0139(14) -0.0182(14)
N8 0.0451(16) 0.0425(16) 0.0498(17) 0.0005(13) -0.0105(14) -0.0178(13)
C1 0.0425(18) 0.0331(17) 0.0378(17) 0.0014(13) -0.0091(14) -0.0166(14)
C2 0.0435(18) 0.0354(17) 0.0359(17) -0.0022(14) -0.0140(14) -0.0111(14)
C3 0.0474(19) 0.0386(18) 0.0390(18) -0.0021(14) -0.0140(15) -0.0097(15)
C4 0.084(3) 0.048(2) 0.050(2) -0.0129(18) -0.027(2) 0.004(2)
C5 0.114(4) 0.060(3) 0.046(2) -0.017(2) -0.033(2) -0.001(3)
C6 0.112(4) 0.066(3) 0.045(2) 0.002(2) -0.040(2) -0.022(3)
C7 0.065(2) 0.044(2) 0.048(2) 0.0086(17) -0.0260(18) -0.0128(18)
C8 0.0483(19) 0.0357(17) 0.0402(18) 0.0023(14) -0.0159(15) -0.0147(15)
C9 0.0431(18) 0.0350(17) 0.0448(19) 0.0017(14) -0.0107(15) -0.0063(14)
N2 0.061(3) 0.032(3) 0.073(4) 0.003(3) -0.024(3) -0.011(3)
C10 0.049(3) 0.037(3) 0.066(5) 0.005(3) -0.016(4) -0.013(3)
C11 0.070(4) 0.050(3) 0.085(5) -0.013(4) -0.028(4) -0.015(3)
C12 0.086(5) 0.051(3) 0.091(5) -0.017(4) -0.019(4) -0.023(4)
C13 0.089(5) 0.038(4) 0.100(5) -0.010(4) -0.018(4) -0.012(4)
C14 0.085(5) 0.047(3) 0.083(5) -0.001(4) -0.030(4) -0.006(4)
C15 0.077(5) 0.041(3) 0.077(4) -0.001(3) -0.027(4) -0.007(4)
C16 0.0416(18) 0.0367(18) 0.0406(18) -0.0048(14) -0.0112(15) -0.0085(14)
C17 0.0445(19) 0.0363(18) 0.0374(18) -0.0084(14) -0.0154(15) -0.0022(15)
C18 0.062(2) 0.0395(19) 0.047(2) -0.0031(16) -0.0216(18) -0.0047(17)
C19 0.095(4) 0.048(2) 0.068(3) 0.008(2) -0.035(3) -0.004(2)
C20 0.087(4) 0.067(3) 0.075(3) -0.001(2) -0.047(3) 0.017(3)
C21 0.054(2) 0.080(3) 0.076(3) -0.017(3) -0.037(2) 0.008(2)
C22 0.045(2) 0.057(2) 0.046(2) -0.0132(17) -0.0168(17) -0.0039(18)
C23 0.072(3) 0.042(2) 0.074(3) 0.0071(19) -0.023(2) -0.0212(19)
C24 0.120(4) 0.094(4) 0.092(4) 0.006(3) -0.045(3) -0.063(3)
C25 0.102(4) 0.071(3) 0.094(4) 0.005(3) -0.018(3) -0.044(3)
C26 0.050(2) 0.076(3) 0.075(3) -0.011(2) -0.015(2) -0.020(2)
C27 0.105(4) 0.114(5) 0.086(4) 0.001(3) 0.002(3) -0.031(4)
C28 0.142(6) 0.211(8) 0.145(6) 0.005(5) -0.054(5) -0.124(6)
C29 0.0419(18) 0.0339(17) 0.0410(18) -0.0037(14) -0.0108(15) -0.0106(14)
C30 0.0412(18) 0.0396(18) 0.0378(17) 0.0051(14) -0.0117(14) -0.0134(15)
C31 0.047(2) 0.0435(19) 0.045(2) 0.0070(15) -0.0128(16) -0.0150(16)
C32 0.058(2) 0.082(3) 0.060(2) 0.024(2) -0.015(2) -0.032(2)
C33 0.086(3) 0.115(4) 0.071(3) 0.050(3) -0.025(3) -0.054(3)
C34 0.099(4) 0.099(4) 0.060(3) 0.040(3) -0.033(3) -0.044(3)
C35 0.070(3) 0.068(3) 0.055(2) 0.013(2) -0.031(2) -0.020(2)
C36 0.055(2) 0.0443(19) 0.0369(18) 0.0047(15) -0.0162(16) -0.0168(17)
C37 0.048(2) 0.079(3) 0.059(2) 0.001(2) -0.0237(18) -0.0238(19)
N5 0.070(3) 0.091(4) 0.085(3) 0.003(3) -0.035(2) -0.045(3)
C38 0.065(3) 0.089(4) 0.098(4) -0.010(3) -0.034(3) -0.033(3)
C39 0.095(4) 0.114(4) 0.119(4) 0.009(4) -0.045(3) -0.051(3)
C40 0.104(5) 0.129(5) 0.138(5) 0.012(4) -0.028(4) -0.062(4)
C41 0.084(4) 0.118(5) 0.134(5) -0.007(4) -0.035(4) -0.057(4)
C42 0.089(4) 0.135(5) 0.131(5) 0.002(4) -0.045(4) -0.047(4)
C43 0.081(4) 0.114(4) 0.108(4) 0.010(3) -0.036(3) -0.053(3)
C44 0.0356(17) 0.0459(19) 0.0419(19) 0.0032(15) -0.0077(14) -0.0154(15)
C45 0.0304(16) 0.048(2) 0.0393(18) 0.0120(15) -0.0071(14) -0.0121(15)
C46 0.0436(19) 0.052(2) 0.046(2) 0.0126(16) -0.0156(16) -0.0216(17)
C47 0.064(3) 0.083(3) 0.062(3) 0.016(2) -0.032(2) -0.036(2)
C48 0.053(2) 0.085(3) 0.076(3) 0.031(3) -0.038(2) -0.018(2)
C49 0.053(2) 0.063(3) 0.067(3) 0.015(2) -0.020(2) -0.001(2)
C50 0.0408(19) 0.055(2) 0.047(2) 0.0099(17) -0.0107(16) -0.0086(17)
C51 0.059(2) 0.058(2) 0.058(2) 0.0098(18) -0.0256(19) -0.0313(19)
C52 0.092(3) 0.065(3) 0.077(3) 0.022(2) -0.029(3) -0.040(2)
C53 0.088(3) 0.069(3) 0.075(3) -0.001(2) -0.025(2) -0.039(3)
C54 0.072(3) 0.055(2) 0.070(3) -0.002(2) -0.026(2) -0.004(2)
C55 0.081(11) 0.077(9) 0.104(9) -0.003(8) -0.017(10) -0.029(8)
C56 0.125(12) 0.089(11) 0.057(8) 0.015(7) -0.018(8) -0.034(9)
C57 0.077(3) 0.054(2) 0.054(2) -0.0081(19) -0.014(2) -0.022(2)
C58 0.108(4) 0.074(3) 0.061(3) -0.027(2) -0.009(3) -0.025(3)
C59 0.152(5) 0.071(3) 0.102(4) -0.034(3) -0.014(4) -0.055(4)
C60 0.130(5) 0.063(3) 0.097(4) -0.018(3) -0.019(3) -0.052(3)
C61 0.072(3) 0.043(2) 0.068(3) -0.0004(18) -0.025(2) -0.0295(19)
C62 0.058(2) 0.047(2) 0.067(3) 0.0065(19) -0.019(2) -0.0278(18)
C63 0.094(3) 0.069(3) 0.107(4) 0.005(3) -0.021(3) -0.056(3)
C64 0.088(4) 0.100(4) 0.096(4) 0.020(3) -0.001(3) -0.062(3)
C65 0.069(3) 0.087(3) 0.071(3) 0.011(3) 0.000(2) -0.041(3)
C66 0.054(2) 0.062(2) 0.055(2) 0.0022(19) -0.0056(19) -0.028(2)
N5A 0.076(4) 0.104(5) 0.094(4) -0.002(4) -0.036(4) -0.047(4)
C38A 0.071(4) 0.100(5) 0.080(5) 0.003(4) -0.030(4) -0.042(4)
C39A 0.091(5) 0.111(5) 0.109(5) -0.005(5) -0.036(4) -0.041(5)
C40A 0.099(6) 0.123(6) 0.124(6) 0.001(5) -0.037(5) -0.050(5)
C41A 0.084(5) 0.121(5) 0.129(6) 0.015(5) -0.026(5) -0.057(5)
C42A 0.082(4) 0.127(5) 0.127(5) 0.009(5) -0.031(4) -0.055(5)
C43A 0.077(5) 0.116(5) 0.110(5) 0.008(4) -0.031(4) -0.052(5)
N2A 0.059(3) 0.035(3) 0.072(4) 0.001(3) -0.025(3) -0.013(3)
C10A 0.048(3) 0.036(3) 0.062(5) 0.007(3) -0.016(4) -0.009(3)
C11A 0.075(4) 0.048(3) 0.090(5) -0.008(4) -0.027(4) -0.014(3)
C12A 0.084(5) 0.053(4) 0.098(5) -0.018(4) -0.024(4) -0.020(4)
C13A 0.092(5) 0.039(4) 0.100(5) -0.006(4) -0.015(4) -0.011(4)
C14A 0.079(4) 0.046(4) 0.095(5) -0.004(4) -0.026(4) 0.002(3)
C15A 0.066(5) 0.045(3) 0.083(4) 0.002(3) -0.028(4) -0.007(3)
C55A 0.099(10) 0.093(7) 0.079(6) -0.014(5) -0.006(7) -0.044(7)
C56A 0.112(8) 0.080(8) 0.058(5) 0.006(5) -0.016(5) -0.010(6)

loop_
_atom_type_symbol
_atom_type_description
_atom_type_scat_dispersion_real
_atom_type_scat_dispersion_imag
_atom_type_scat_source
C C 0.0033 0.0016 'International Tables Vol C Tables 4.2.6.8 and 6.1.1.4'
H H 0.0000 0.0000 'International Tables Vol C Tables 4.2.6.8 and 6.1.1.4'
N N 0.0061 0.0033 'International Tables Vol C Tables 4.2.6.8 and 6.1.1.4'
Yb Yb -0.3850 5.5486 'International Tables Vol C Tables 4.2.6.8 and 6.1.1.4'

loop_
_geom_angle_atom_site_label_1
_geom_angle_atom_site_label_2
_geom_angle_atom_site_label_3
_geom_angle
_geom_angle_site_symmetry_1
_geom_angle_site_symmetry_3
_geom_angle_publ_flag
N3 Yb1 C1 72.54(9) . . ?
N3 Yb1 C29 85.44(9) . . ?
N6 Yb1 N3 112.25(9) . . ?
N6 Yb1 C1 85.76(9) . . ?
N6 Yb1 C29 72.11(9) . . ?
N7 Yb1 N3 145.83(9) . . ?
N7 Yb1 N6 96.34(9) . . ?
N7 Yb1 N8 68.20(10) . . ?
N7 Yb1 C1 130.12(10) . . ?
N7 Yb1 C29 86.02(10) . . ?
N8 Yb1 N3 94.78(9) . . ?
N8 Yb1 N6 145.52(9) . . ?
N8 Yb1 C1 82.31(10) . . ?
N8 Yb1 C29 133.49(10) . . ?
C1 Yb1 C29 140.10(10) . . ?
C1 N1 C8 112.4(3) . . ?
C1 N1 C9 123.7(3) . . ?
C8 N1 C9 123.6(2) . . ?
C16 N3 Yb1 113.06(19) . . ?
C16 N3 C17 117.1(3) . . ?
C17 N3 Yb1 129.82(19) . . ?
C29 N4 C36 111.5(3) . . ?
C29 N4 C37 123.4(3) . . ?
C36 N4 C37 124.9(3) . . ?
C44 N6 Yb1 113.16(19) . . ?
C44 N6 C45 117.3(3) . . ?
C45 N6 Yb1 129.44(19) . . ?
C57 N7 Yb1 122.8(2) . . ?
C57 N7 C61 117.4(3) . . ?
C61 N7 Yb1 119.7(2) . . ?
C62 N8 Yb1 119.7(2) . . ?
C66 N8 Yb1 123.9(2) . . ?
C66 N8 C62 116.3(3) . . ?
N1 C1 Yb1 144.7(2) . . ?
N1 C1 C2 105.3(3) . . ?
C2 C1 Yb1 109.5(2) . . ?
C1 C2 C3 109.8(3) . . ?
C1 C2 C16 122.0(3) . . ?
C16 C2 C3 128.2(3) . . ?
C4 C3 C2 135.6(3) . . ?
C4 C3 C8 119.1(3) . . ?
C8 C3 C2 105.4(3) . . ?
C3 C4 H4 120.6 . . ?
C5 C4 C3 118.8(3) . . ?
C5 C4 H4 120.6 . . ?
C4 C5 H5 119.4 . . ?
C4 C5 C6 121.1(4) . . ?
C6 C5 H5 119.4 . . ?
C5 C6 H6 119.2 . . ?
C7 C6 C5 121.7(3) . . ?
C7 C6 H6 119.2 . . ?
C6 C7 H7 121.2 . . ?
C6 C7 C8 117.6(3) . . ?
C8 C7 H7 121.2 . . ?
N1 C8 C3 107.1(3) . . ?
C7 C8 N1 131.1(3) . . ?
C7 C8 C3 121.7(3) . . ?
N1 C9 H9AA 109.4 . . ?
N1 C9 H9AB 109.4 . . ?
N1 C9 H9BC 109.7 . . ?
N1 C9 H9BD 109.7 . . ?
N1 C9 C10 111.1(5) . . ?
N1 C9 C10A 110.0(6) . . ?
H9AA C9 H9AB 108.0 . . ?
H9BC C9 H9BD 108.2 . . ?
C10 C9 H9AA 109.4 . . ?
C10 C9 H9AB 109.4 . . ?
C10A C9 H9BC 109.7 . . ?
C10A C9 H9BD 109.7 . . ?
C10 N2 C11 111.7(10) . . ?
C10 N2 C15 114.0(12) . . ?
C15 N2 C11 110.9(11) . . ?
C9 C10 H10A 109.0 . . ?
C9 C10 H10B 109.0 . . ?
N2 C10 C9 113.0(9) . . ?
N2 C10 H10A 109.0 . . ?
N2 C10 H10B 109.0 . . ?
H10A C10 H10B 107.8 . . ?
N2 C11 H11A 109.4 . . ?
N2 C11 H11B 109.4 . . ?
N2 C11 C12 111.2(8) . . ?
H11A C11 H11B 108.0 . . ?
C12 C11 H11A 109.4 . . ?
C12 C11 H11B 109.4 . . ?
C11 C12 H12A 108.9 . . ?
C11 C12 H12B 108.9 . . ?
H12A C12 H12B 107.7 . . ?
C13 C12 C11 113.4(8) . . ?
C13 C12 H12A 108.9 . . ?
C13 C12 H12B 108.9 . . ?
C12 C13 H13A 109.1 . . ?
C12 C13 H13B 109.1 . . ?
C12 C13 C14 112.6(10) . . ?
H13A C13 H13B 107.8 . . ?
C14 C13 H13A 109.1 . . ?
C14 C13 H13B 109.1 . . ?
C13 C14 H14A 108.6 . . ?
C13 C14 H14B 108.6 . . ?
H14A C14 H14B 107.6 . . ?
C15 C14 C13 114.8(10) . . ?
C15 C14 H14A 108.6 . . ?
C15 C14 H14B 108.6 . . ?
N2 C15 C14 111.5(10) . . ?
N2 C15 H15A 109.3 . . ?
N2 C15 H15B 109.3 . . ?
C14 C15 H15A 109.3 . . ?
C14 C15 H15B 109.3 . . ?
H15A C15 H15B 108.0 . . ?
N3 C16 C2 122.7(3) . . ?
N3 C16 H16 118.6 . . ?
C2 C16 H16 118.6 . . ?
C18 C17 N3 119.1(3) . . ?
C22 C17 N3 119.2(3) . . ?
C22 C17 C18 121.7(3) . . ?
C17 C18 C23 122.3(3) . . ?
C19 C18 C17 117.7(4) . . ?
C19 C18 C23 120.0(4) . . ?
C18 C19 H19 119.4 . . ?
C20 C19 C18 121.3(4) . . ?
C20 C19 H19 119.4 . . ?
C19 C20 H20 119.7 . . ?
C19 C20 C21 120.5(4) . . ?
C21 C20 H20 119.7 . . ?
C20 C21 H21 119.4 . . ?
C20 C21 C22 121.2(4) . . ?
C22 C21 H21 119.4 . . ?
C17 C22 C21 117.6(4) . . ?
C17 C22 C26 121.3(3) . . ?
C21 C22 C26 121.1(4) . . ?
C18 C23 H23 107.2 . . ?
C18 C23 C24 111.0(3) . . ?
C18 C23 C25 113.6(3) . . ?
C24 C23 H23 107.2 . . ?
C24 C23 C25 110.2(3) . . ?
C25 C23 H23 107.2 . . ?
C23 C24 H24A 109.5 . . ?
C23 C24 H24B 109.5 . . ?
C23 C24 H24C 109.5 . . ?
H24A C24 H24B 109.5 . . ?
H24A C24 H24C 109.5 . . ?
H24B C24 H24C 109.5 . . ?
C23 C25 H25A 109.5 . . ?
C23 C25 H25B 109.5 . . ?
C23 C25 H25C 109.5 . . ?
H25A C25 H25B 109.5 . . ?
H25A C25 H25C 109.5 . . ?
H25B C25 H25C 109.5 . . ?
C22 C26 H26 107.0 . . ?
C22 C26 C27 111.3(4) . . ?
C22 C26 C28 114.3(4) . . ?
C27 C26 H26 107.0 . . ?
C28 C26 H26 107.0 . . ?
C28 C26 C27 109.9(4) . . ?
C26 C27 H27A 109.5 . . ?
C26 C27 H27B 109.5 . . ?
C26 C27 H27C 109.5 . . ?
H27A C27 H27B 109.5 . . ?
H27A C27 H27C 109.5 . . ?
H27B C27 H27C 109.5 . . ?
C26 C28 H28A 109.5 . . ?
C26 C28 H28B 109.5 . . ?
C26 C28 H28C 109.5 . . ?
H28A C28 H28B 109.5 . . ?
H28A C28 H28C 109.5 . . ?
H28B C28 H28C 109.5 . . ?
N4 C29 Yb1 144.4(2) . . ?
N4 C29 C30 105.7(3) . . ?
C30 C29 Yb1 109.9(2) . . ?
C29 C30 C31 109.9(3) . . ?
C29 C30 C44 121.7(3) . . ?
C44 C30 C31 128.4(3) . . ?
C32 C31 C30 136.3(3) . . ?
C32 C31 C36 118.4(3) . . ?
C36 C31 C30 105.3(3) . . ?
C31 C32 H32 120.0 . . ?
C33 C32 C31 120.0(4) . . ?
C33 C32 H32 120.0 . . ?
C32 C33 H33 119.7 . . ?
C32 C33 C34 120.6(4) . . ?
C34 C33 H33 119.7 . . ?
C33 C34 H34 119.1 . . ?
C33 C34 C35 121.8(4) . . ?
C35 C34 H34 119.1 . . ?
C34 C35 H35 121.5 . . ?
C34 C35 C36 117.0(4) . . ?
C36 C35 H35 121.5 . . ?
N4 C36 C31 107.6(3) . . ?
C35 C36 N4 130.2(3) . . ?
C35 C36 C31 122.1(3) . . ?
N4 C37 H37A 110.2 . . ?
N4 C37 H37B 110.2 . . ?
N4 C37 H37C 107.1 . . ?
N4 C37 H37D 107.1 . . ?
N4 C37 C38 107.7(4) . . ?
N4 C37 C38A 121.1(6) . . ?
H37A C37 H37B 108.5 . . ?
H37C C37 H37D 106.8 . . ?
C38 C37 H37A 110.2 . . ?
C38 C37 H37B 110.2 . . ?
C38A C37 H37C 107.1 . . ?
C38A C37 H37D 107.1 . . ?
C38 N5 C39 109.7(6) . . ?
C43 N5 C38 112.1(7) . . ?
C43 N5 C39 109.5(7) . . ?
C37 C38 H38A 108.9 . . ?
C37 C38 H38B 108.9 . . ?
N5 C38 C37 113.1(5) . . ?
N5 C38 H38A 108.9 . . ?
N5 C38 H38B 108.9 . . ?
H38A C38 H38B 107.8 . . ?
N5 C39 H39A 108.9 . . ?
N5 C39 H39B 108.9 . . ?
H39A C39 H39B 107.7 . . ?
C40 C39 N5 113.5(7) . . ?
C40 C39 H39A 108.9 . . ?
C40 C39 H39B 108.9 . . ?
C39 C40 H40A 109.5 . . ?
C39 C40 H40B 109.5 . . ?
C39 C40 C41 110.7(8) . . ?
H40A C40 H40B 108.1 . . ?
C41 C40 H40A 109.5 . . ?
C41 C40 H40B 109.5 . . ?
C40 C41 H41A 108.7 . . ?
C40 C41 H41B 108.7 . . ?
H41A C41 H41B 107.6 . . ?
C42 C41 C40 114.3(8) . . ?
C42 C41 H41A 108.7 . . ?
C42 C41 H41B 108.7 . . ?
C41 C42 H42A 109.5 . . ?
C41 C42 H42B 109.5 . . ?
C41 C42 C43 110.5(7) . . ?
H42A C42 H42B 108.1 . . ?
C43 C42 H42A 109.5 . . ?
C43 C42 H42B 109.5 . . ?
N5 C43 C42 112.1(7) . . ?
N5 C43 H43A 109.2 . . ?
N5 C43 H43B 109.2 . . ?
C42 C43 H43A 109.2 . . ?
C42 C43 H43B 109.2 . . ?
H43A C43 H43B 107.9 . . ?
N6 C44 C30 123.1(3) . . ?
N6 C44 H44 118.5 . . ?
C30 C44 H44 118.5 . . ?
C46 C45 N6 119.3(3) . . ?
C46 C45 C50 121.7(3) . . ?
C50 C45 N6 119.0(3) . . ?
C45 C46 C51 121.9(3) . . ?
C47 C46 C45 117.4(3) . . ?
C47 C46 C51 120.7(3) . . ?
C46 C47 H47 119.1 . . ?
C48 C47 C46 121.7(4) . . ?
C48 C47 H47 119.1 . . ?
C47 C48 H48 119.9 . . ?
C49 C48 C47 120.2(3) . . ?
C49 C48 H48 119.9 . . ?
C48 C49 H49 119.3 . . ?
C48 C49 C50 121.4(4) . . ?
C50 C49 H49 119.3 . . ?
C45 C50 C54 122.5(3) . . ?
C49 C50 C45 117.6(4) . . ?
C49 C50 C54 119.9(4) . . ?
C46 C51 H51 107.2 . . ?
C46 C51 C52 111.3(3) . . ?
C46 C51 C53 113.4(3) . . ?
C52 C51 H51 107.2 . . ?
C53 C51 H51 107.2 . . ?
C53 C51 C52 110.3(3) . . ?
C51 C52 H52A 109.5 . . ?
C51 C52 H52B 109.5 . . ?
C51 C52 H52C 109.5 . . ?
H52A C52 H52B 109.5 . . ?
H52A C52 H52C 109.5 . . ?
H52B C52 H52C 109.5 . . ?
C51 C53 H53A 109.5 . . ?
C51 C53 H53B 109.5 . . ?
C51 C53 H53C 109.5 . . ?
H53A C53 H53B 109.5 . . ?
H53A C53 H53C 109.5 . . ?
H53B C53 H53C 109.5 . . ?
C50 C54 H54 107.1 . . ?
C50 C54 H54A 107.2 . . ?
C50 C54 C55 108.9(12) . . ?
C50 C54 C56A 110.7(8) . . ?
C55 C54 H54 107.1 . . ?
C56 C54 C50 115.0(12) . . ?
C56 C54 H54 107.1 . . ?
C56 C54 C55 111.1(12) . . ?
C55A C54 C50 115.2(8) . . ?
C55A C54 H54A 107.2 . . ?
C55A C54 C56A 109.1(8) . . ?
C56A C54 H54A 107.2 . . ?
C54 C55 H55A 109.5 . . ?
C54 C55 H55B 109.5 . . ?
C54 C55 H55C 109.5 . . ?
H55A C55 H55B 109.5 . . ?
H55A C55 H55C 109.5 . . ?
H55B C55 H55C 109.5 . . ?
C54 C56 H56A 109.5 . . ?
C54 C56 H56B 109.5 . . ?
C54 C56 H56C 109.5 . . ?
H56A C56 H56B 109.5 . . ?
H56A C56 H56C 109.5 . . ?
H56B C56 H56C 109.5 . . ?
N7 C57 H57 118.1 . . ?
C58 C57 N7 123.9(4) . . ?
C58 C57 H57 118.1 . . ?
C57 C58 H58 120.6 . . ?
C57 C58 C59 118.7(4) . . ?
C59 C58 H58 120.6 . . ?
C58 C59 H59 120.7 . . ?
C60 C59 C58 118.7(4) . . ?
C60 C59 H59 120.7 . . ?
C59 C60 H60 119.4 . . ?
C59 C60 C61 121.3(5) . . ?
C61 C60 H60 119.4 . . ?
N7 C61 C60 119.9(4) . . ?
N7 C61 C62 116.4(3) . . ?
C60 C61 C62 123.7(4) . . ?
N8 C62 C61 115.8(3) . . ?
N8 C62 C63 120.4(4) . . ?
C61 C62 C63 123.8(4) . . ?
C62 C63 H63 119.5 . . ?
C64 C63 C62 120.9(4) . . ?
C64 C63 H63 119.5 . . ?
C63 C64 H64 120.7 . . ?
C63 C64 C65 118.5(4) . . ?
C65 C64 H64 120.7 . . ?
C64 C65 H65 120.6 . . ?
C66 C65 C64 118.7(4) . . ?
C66 C65 H65 120.6 . . ?
N8 C66 H66 117.4 . . ?
C65 C66 N8 125.1(4) . . ?
C65 C66 H66 117.4 . . ?
C39A N5A C38A 112.6(14) . . ?
C39A N5A C43A 113.4(15) . . ?
C43A N5A C38A 114.8(14) . . ?
C37 C38A H38C 110.0 . . ?
C37 C38A H38D 110.0 . . ?
N5A C38A C37 108.5(11) . . ?
N5A C38A H38C 110.0 . . ?
N5A C38A H38D 110.0 . . ?
H38C C38A H38D 108.4 . . ?
N5A C39A H39C 107.9 . . ?
N5A C39A H39D 107.9 . . ?
N5A C39A C40A 117.7(14) . . ?
H39C C39A H39D 107.2 . . ?
C40A C39A H39C 107.9 . . ?
C40A C39A H39D 107.9 . . ?
C39A C40A H40C 108.4 . . ?
C39A C40A H40D 108.4 . . ?
C39A C40A C41A 115.4(14) . . ?
H40C C40A H40D 107.5 . . ?
C41A C40A H40C 108.4 . . ?
C41A C40A H40D 108.4 . . ?
C40A C41A H41C 109.9 . . ?
C40A C41A H41D 109.9 . . ?
H41C C41A H41D 108.3 . . ?
C42A C41A C40A 108.8(16) . . ?
C42A C41A H41C 109.9 . . ?
C42A C41A H41D 109.9 . . ?
C41A C42A H42C 110.0 . . ?
C41A C42A H42D 110.0 . . ?
C41A C42A C43A 108.5(15) . . ?
H42C C42A H42D 108.4 . . ?
C43A C42A H42C 110.0 . . ?
C43A C42A H42D 110.0 . . ?
N5A C43A C42A 105.1(15) . . ?
N5A C43A H43C 110.7 . . ?
N5A C43A H43D 110.7 . . ?
C42A C43A H43C 110.7 . . ?
C42A C43A H43D 110.7 . . ?
H43C C43A H43D 108.8 . . ?
C10A N2A C11A 109.6(11) . . ?
C15A N2A C10A 110.7(11) . . ?
C15A N2A C11A 111.5(11) . . ?
C9 C10A H10C 109.3 . . ?
C9 C10A H10D 109.3 . . ?
N2A C10A C9 111.6(9) . . ?
N2A C10A H10C 109.3 . . ?
N2A C10A H10D 109.3 . . ?
H10C C10A H10D 108.0 . . ?
N2A C11A H11C 109.8 . . ?
N2A C11A H11D 109.8 . . ?
N2A C11A C12A 109.3(9) . . ?
H11C C11A H11D 108.3 . . ?
C12A C11A H11C 109.8 . . ?
C12A C11A H11D 109.8 . . ?
C11A C12A H12C 110.0 . . ?
C11A C12A H12D 110.0 . . ?
H12C C12A H12D 108.4 . . ?
C13A C12A C11A 108.4(9) . . ?
C13A C12A H12C 110.0 . . ?
C13A C12A H12D 110.0 . . ?
C12A C13A H13C 110.3 . . ?
C12A C13A H13D 110.3 . . ?
C12A C13A C14A 106.9(10) . . ?
H13C C13A H13D 108.6 . . ?
C14A C13A H13C 110.3 . . ?
C14A C13A H13D 110.3 . . ?
C13A C14A H14C 110.8 . . ?
C13A C14A H14D 110.8 . . ?
H14C C14A H14D 108.9 . . ?
C15A C14A C13A 104.9(10) . . ?
C15A C14A H14C 110.8 . . ?
C15A C14A H14D 110.8 . . ?
N2A C15A C14A 109.8(10) . . ?
N2A C15A H15C 109.7 . . ?
N2A C15A H15D 109.7 . . ?
C14A C15A H15C 109.7 . . ?
C14A C15A H15D 109.7 . . ?
H15C C15A H15D 108.2 . . ?
C54 C55A H55D 109.5 . . ?
C54 C55A H55E 109.5 . . ?
C54 C55A H55F 109.5 . . ?
H55D C55A H55E 109.5 . . ?
H55D C55A H55F 109.5 . . ?
H55E C55A H55F 109.5 . . ?
C54 C56A H56D 109.5 . . ?
C54 C56A H56E 109.5 . . ?
C54 C56A H56F 109.5 . . ?
H56D C56A H56E 109.5 . . ?
H56D C56A H56F 109.5 . . ?
H56E C56A H56F 109.5 . . ?

loop_
_geom_bond_atom_site_label_1
_geom_bond_atom_site_label_2
_geom_bond_distance
_geom_bond_site_symmetry_2
_geom_bond_publ_flag
Yb1 N3 2.423(2) . ?
Yb1 N6 2.421(2) . ?
Yb1 N7 2.330(3) . ?
Yb1 N8 2.358(3) . ?
Yb1 C1 2.433(3) . ?
Yb1 C29 2.445(3) . ?
N1 C1 1.364(4) . ?
N1 C8 1.393(4) . ?
N1 C9 1.461(4) . ?
N3 C16 1.300(4) . ?
N3 C17 1.445(4) . ?
N4 C29 1.369(4) . ?
N4 C36 1.398(4) . ?
N4 C37 1.449(4) . ?
N6 C44 1.303(4) . ?
N6 C45 1.444(4) . ?
N7 C57 1.362(4) . ?
N7 C61 1.387(4) . ?
N8 C62 1.372(4) . ?
N8 C66 1.363(4) . ?
C1 C2 1.406(4) . ?
C2 C3 1.442(4) . ?
C2 C16 1.421(4) . ?
C3 C4 1.399(5) . ?
C3 C8 1.410(4) . ?
C4 H4 0.9300 . ?
C4 C5 1.377(5) . ?
C5 H5 0.9300 . ?
C5 C6 1.383(5) . ?
C6 H6 0.9300 . ?
C6 C7 1.378(5) . ?
C7 H7 0.9300 . ?
C7 C8 1.385(4) . ?
C9 H9AA 0.9700 . ?
C9 H9AB 0.9700 . ?
C9 H9BC 0.9700 . ?
C9 H9BD 0.9700 . ?
C9 C10 1.519(10) . ?
C9 C10A 1.511(10) . ?
N2 C10 1.454(10) . ?
N2 C11 1.460(10) . ?
N2 C15 1.455(12) . ?
C10 H10A 0.9700 . ?
C10 H10B 0.9700 . ?
C11 H11A 0.9700 . ?
C11 H11B 0.9700 . ?
C11 C12 1.534(10) . ?
C12 H12A 0.9700 . ?
C12 H12B 0.9700 . ?
C12 C13 1.451(11) . ?
C13 H13A 0.9700 . ?
C13 H13B 0.9700 . ?
C13 C14 1.531(12) . ?
C14 H14A 0.9700 . ?
C14 H14B 0.9700 . ?
C14 C15 1.505(10) . ?
C15 H15A 0.9700 . ?
C15 H15B 0.9700 . ?
C16 H16 0.9300 . ?
C17 C18 1.400(5) . ?
C17 C22 1.397(5) . ?
C18 C19 1.396(5) . ?
C18 C23 1.507(5) . ?
C19 H19 0.9300 . ?
C19 C20 1.361(6) . ?
C20 H20 0.9300 . ?
C20 C21 1.368(6) . ?
C21 H21 0.9300 . ?
C21 C22 1.399(5) . ?
C22 C26 1.504(5) . ?
C23 H23 0.9800 . ?
C23 C24 1.522(6) . ?
C23 C25 1.537(5) . ?
C24 H24A 0.9600 . ?
C24 H24B 0.9600 . ?
C24 H24C 0.9600 . ?
C25 H25A 0.9600 . ?
C25 H25B 0.9600 . ?
C25 H25C 0.9600 . ?
C26 H26 0.9800 . ?
C26 C27 1.520(6) . ?
C26 C28 1.505(6) . ?
C27 H27A 0.9600 . ?
C27 H27B 0.9600 . ?
C27 H27C 0.9600 . ?
C28 H28A 0.9600 . ?
C28 H28B 0.9600 . ?
C28 H28C 0.9600 . ?
C29 C30 1.397(4) . ?
C30 C31 1.443(4) . ?
C30 C44 1.416(4) . ?
C31 C32 1.388(5) . ?
C31 C36 1.402(4) . ?
C32 H32 0.9300 . ?
C32 C33 1.366(5) . ?
C33 H33 0.9300 . ?
C33 C34 1.378(6) . ?
C34 H34 0.9300 . ?
C34 C35 1.380(6) . ?
C35 H35 0.9300 . ?
C35 C36 1.391(4) . ?
C37 H37A 0.9700 . ?
C37 H37B 0.9700 . ?
C37 H37C 0.9700 . ?
C37 H37D 0.9700 . ?
C37 C38 1.554(7) . ?
C37 C38A 1.455(11) . ?
N5 C38 1.440(7) . ?
N5 C39 1.469(8) . ?
N5 C43 1.405(9) . ?
C38 H38A 0.9700 . ?
C38 H38B 0.9700 . ?
C39 H39A 0.9700 . ?
C39 H39B 0.9700 . ?
C39 C40 1.460(11) . ?
C40 H40A 0.9700 . ?
C40 H40B 0.9700 . ?
C40 C41 1.527(12) . ?
C41 H41A 0.9700 . ?
C41 H41B 0.9700 . ?
C41 C42 1.451(11) . ?
C42 H42A 0.9700 . ?
C42 H42B 0.9700 . ?
C42 C43 1.546(10) . ?
C43 H43A 0.9700 . ?
C43 H43B 0.9700 . ?
C44 H44 0.9300 . ?
C45 C46 1.401(5) . ?
C45 C50 1.409(5) . ?
C46 C47 1.390(5) . ?
C46 C51 1.507(5) . ?
C47 H47 0.9300 . ?
C47 C48 1.375(6) . ?
C48 H48 0.9300 . ?
C48 C49 1.363(6) . ?
C49 H49 0.9300 . ?
C49 C50 1.393(5) . ?
C50 C54 1.516(5) . ?
C51 H51 0.9800 . ?
C51 C52 1.532(5) . ?
C51 C53 1.529(5) . ?
C52 H52A 0.9600 . ?
C52 H52B 0.9600 . ?
C52 H52C 0.9600 . ?
C53 H53A 0.9600 . ?
C53 H53B 0.9600 . ?
C53 H53C 0.9600 . ?
C54 H54 0.9800 . ?
C54 H54A 0.9800 . ?
C54 C55 1.534(12) . ?
C54 C56 1.490(12) . ?
C54 C55A 1.508(9) . ?
C54 C56A 1.558(9) . ?
C55 H55A 0.9600 . ?
C55 H55B 0.9600 . ?
C55 H55C 0.9600 . ?
C56 H56A 0.9600 . ?
C56 H56B 0.9600 . ?
C56 H56C 0.9600 . ?
C57 H57 0.9300 . ?
C57 C58 1.362(5) . ?
C58 H58 0.9300 . ?
C58 C59 1.400(6) . ?
C59 H59 0.9300 . ?
C59 C60 1.366(7) . ?
C60 H60 0.9300 . ?
C60 C61 1.394(5) . ?
C61 C62 1.414(5) . ?
C62 C63 1.416(5) . ?
C63 H63 0.9300 . ?
C63 C64 1.363(6) . ?
C64 H64 0.9300 . ?
C64 C65 1.390(6) . ?
C65 H65 0.9300 . ?
C65 C66 1.356(5) . ?
C66 H66 0.9300 . ?
N5A C38A 1.439(12) . ?
N5A C39A 1.399(13) . ?
N5A C43A 1.421(13) . ?
C38A H38C 0.9700 . ?
C38A H38D 0.9700 . ?
C39A H39C 0.9700 . ?
C39A H39D 0.9700 . ?
C39A C40A 1.435(17) . ?
C40A H40C 0.9700 . ?
C40A H40D 0.9700 . ?
C40A C41A 1.558(19) . ?
C41A H41C 0.9700 . ?
C41A H41D 0.9700 . ?
C41A C42A 1.394(17) . ?
C42A H42C 0.9700 . ?
C42A H42D 0.9700 . ?
C42A C43A 1.586(16) . ?
C43A H43C 0.9700 . ?
C43A H43D 0.9700 . ?
N2A C10A 1.465(10) . ?
N2A C11A 1.469(11) . ?
N2A C15A 1.464(11) . ?
C10A H10C 0.9700 . ?
C10A H10D 0.9700 . ?
C11A H11C 0.9700 . ?
C11A H11D 0.9700 . ?
C11A C12A 1.530(11) . ?
C12A H12C 0.9700 . ?
C12A H12D 0.9700 . ?
C12A C13A 1.501(11) . ?
C13A H13C 0.9700 . ?
C13A H13D 0.9700 . ?
C13A C14A 1.565(13) . ?
C14A H14C 0.9700 . ?
C14A H14D 0.9700 . ?
C14A C15A 1.523(11) . ?
C15A H15C 0.9700 . ?
C15A H15D 0.9700 . ?
C55A H55D 0.9600 . ?
C55A H55E 0.9600 . ?
C55A H55F 0.9600 . ?
C56A H56D 0.9600 . ?
C56A H56E 0.9600 . ?
C56A H56F 0.9600 . ?

loop_
_geom_torsion_atom_site_label_1
_geom_torsion_atom_site_label_2
_geom_torsion_atom_site_label_3
_geom_torsion_atom_site_label_4
_geom_torsion
_geom_torsion_site_symmetry_1
_geom_torsion_site_symmetry_2
_geom_torsion_site_symmetry_3
_geom_torsion_site_symmetry_4
_geom_torsion_publ_flag
Yb1 N3 C16 C2 0.0(4) . . . . ?
Yb1 N3 C17 C18 -92.6(3) . . . . ?
Yb1 N3 C17 C22 86.5(3) . . . . ?
Yb1 N6 C44 C30 -2.5(4) . . . . ?
Yb1 N6 C45 C46 -88.7(3) . . . . ?
Yb1 N6 C45 C50 89.8(3) . . . . ?
Yb1 N7 C57 C58 173.9(3) . . . . ?
Yb1 N7 C61 C60 -174.4(3) . . . . ?
Yb1 N7 C61 C62 5.3(4) . . . . ?
Yb1 N8 C62 C61 -0.5(4) . . . . ?
Yb1 N8 C62 C63 178.6(3) . . . . ?
Yb1 N8 C66 C65 -179.0(3) . . . . ?
Yb1 C1 C2 C3 173.4(2) . . . . ?
Yb1 C1 C2 C16 -4.6(4) . . . . ?
Yb1 C29 C30 C31 -179.7(2) . . . . ?
Yb1 C29 C30 C44 1.7(4) . . . . ?
N1 C1 C2 C3 -0.5(3) . . . . ?
N1 C1 C2 C16 -178.5(3) . . . . ?
N1 C9 C10 N2 178.6(9) . . . . ?
N1 C9 C10A N2A 165.4(9) . . . . ?
N3 C17 C18 C19 179.1(3) . . . . ?
N3 C17 C18 C23 -2.7(5) . . . . ?
N3 C17 C22 C21 -179.6(3) . . . . ?
N3 C17 C22 C26 1.5(5) . . . . ?
N4 C29 C30 C31 0.8(4) . . . . ?
N4 C29 C30 C44 -177.8(3) . . . . ?
N4 C37 C38 N5 168.8(5) . . . . ?
N4 C37 C38A N5A 145.1(10) . . . . ?
N6 C45 C46 C47 179.3(3) . . . . ?
N6 C45 C46 C51 -2.2(5) . . . . ?
N6 C45 C50 C49 -179.9(3) . . . . ?
N6 C45 C50 C54 0.8(5) . . . . ?
N7 C57 C58 C59 1.4(7) . . . . ?
N7 C61 C62 N8 -3.0(5) . . . . ?
N7 C61 C62 C63 177.9(4) . . . . ?
N8 C62 C63 C64 -0.4(7) . . . . ?
C1 N1 C8 C3 -1.5(4) . . . . ?
C1 N1 C8 C7 -179.2(3) . . . . ?
C1 N1 C9 C10 -73.7(7) . . . . ?
C1 N1 C9 C10A -89.0(7) . . . . ?
C1 C2 C3 C4 179.5(4) . . . . ?
C1 C2 C3 C8 -0.4(4) . . . . ?
C1 C2 C16 N3 3.4(5) . . . . ?
C2 C3 C4 C5 -179.6(4) . . . . ?
C2 C3 C8 N1 1.1(3) . . . . ?
C2 C3 C8 C7 179.1(3) . . . . ?
C3 C2 C16 N3 -174.3(3) . . . . ?
C3 C4 C5 C6 0.1(7) . . . . ?
C4 C3 C8 N1 -178.8(3) . . . . ?
C4 C3 C8 C7 -0.8(5) . . . . ?
C4 C5 C6 C7 0.1(8) . . . . ?
C5 C6 C7 C8 -0.7(6) . . . . ?
C6 C7 C8 N1 178.4(4) . . . . ?
C6 C7 C8 C3 1.0(5) . . . . ?
C8 N1 C1 Yb1 -168.8(3) . . . . ?
C8 N1 C1 C2 1.2(3) . . . . ?
C8 N1 C9 C10 99.3(7) . . . . ?
C8 N1 C9 C10A 84.0(7) . . . . ?
C8 C3 C4 C5 0.3(6) . . . . ?
C9 N1 C1 Yb1 4.9(5) . . . . ?
C9 N1 C1 C2 174.9(3) . . . . ?
C9 N1 C8 C3 -175.2(3) . . . . ?
C9 N1 C8 C7 7.1(5) . . . . ?
N2 C11 C12 C13 54.2(14) . . . . ?
C10 N2 C11 C12 171.7(11) . . . . ?
C10 N2 C15 C14 -175.4(11) . . . . ?
C11 N2 C10 C9 -153.7(12) . . . . ?
C11 N2 C15 C14 57.5(17) . . . . ?
C11 C12 C13 C14 -44.5(16) . . . . ?
C12 C13 C14 C15 42.8(16) . . . . ?
C13 C14 C15 N2 -48.8(15) . . . . ?
C15 N2 C10 C9 79.6(15) . . . . ?
C15 N2 C11 C12 -60.0(16) . . . . ?
C16 N3 C17 C18 86.1(4) . . . . ?
C16 N3 C17 C22 -94.8(4) . . . . ?
C16 C2 C3 C4 -2.6(7) . . . . ?
C16 C2 C3 C8 177.5(3) . . . . ?
C17 N3 C16 C2 -178.9(3) . . . . ?
C17 C18 C19 C20 0.1(6) . . . . ?
C17 C18 C23 C24 -92.3(4) . . . . ?
C17 C18 C23 C25 142.9(4) . . . . ?
C17 C22 C26 C27 92.3(4) . . . . ?
C17 C22 C26 C28 -142.4(4) . . . . ?
C18 C17 C22 C21 -0.5(5) . . . . ?
C18 C17 C22 C26 -179.5(3) . . . . ?
C18 C19 C20 C21 0.3(7) . . . . ?
C19 C18 C23 C24 85.8(4) . . . . ?
C19 C18 C23 C25 -39.0(5) . . . . ?
C19 C20 C21 C22 -0.8(7) . . . . ?
C20 C21 C22 C17 0.9(6) . . . . ?
C20 C21 C22 C26 179.8(4) . . . . ?
C21 C22 C26 C27 -86.6(5) . . . . ?
C21 C22 C26 C28 38.7(6) . . . . ?
C22 C17 C18 C19 0.1(5) . . . . ?
C22 C17 C18 C23 178.2(3) . . . . ?
C23 C18 C19 C20 -178.1(4) . . . . ?
C29 N4 C36 C31 -1.2(4) . . . . ?
C29 N4 C36 C35 -178.8(4) . . . . ?
C29 N4 C37 C38 -78.0(5) . . . . ?
C29 N4 C37 C38A -117.7(9) . . . . ?
C29 C30 C31 C32 176.5(4) . . . . ?
C29 C30 C31 C36 -1.5(4) . . . . ?
C29 C30 C44 N6 0.5(5) . . . . ?
C30 C31 C32 C33 -178.6(4) . . . . ?
C30 C31 C36 N4 1.6(4) . . . . ?
C30 C31 C36 C35 179.4(3) . . . . ?
C31 C30 C44 N6 -177.8(3) . . . . ?
C31 C32 C33 C34 -0.1(8) . . . . ?
C32 C31 C36 N4 -176.9(3) . . . . ?
C32 C31 C36 C35 1.0(5) . . . . ?
C32 C33 C34 C35 0.8(8) . . . . ?
C33 C34 C35 C36 -0.7(7) . . . . ?
C34 C35 C36 N4 177.1(4) . . . . ?
C34 C35 C36 C31 -0.2(6) . . . . ?
C36 N4 C29 Yb1 -179.0(3) . . . . ?
C36 N4 C29 C30 0.2(4) . . . . ?
C36 N4 C37 C38 95.8(5) . . . . ?
C36 N4 C37 C38A 56.2(9) . . . . ?
C36 C31 C32 C33 -0.8(6) . . . . ?
C37 N4 C29 Yb1 -4.4(6) . . . . ?
C37 N4 C29 C30 174.8(3) . . . . ?
C37 N4 C36 C31 -175.7(3) . . . . ?
C37 N4 C36 C35 6.7(6) . . . . ?
N5 C39 C40 C41 52.0(12) . . . . ?
C38 N5 C39 C40 176.1(8) . . . . ?
C38 N5 C43 C42 -178.1(8) . . . . ?
C39 N5 C38 C37 -152.6(7) . . . . ?
C39 N5 C43 C42 59.8(11) . . . . ?
C39 C40 C41 C42 -46.8(13) . . . . ?
C40 C41 C42 C43 46.8(12) . . . . ?
C41 C42 C43 N5 -54.8(13) . . . . ?
C43 N5 C38 C37 85.5(10) . . . . ?
C43 N5 C39 C40 -60.4(11) . . . . ?
C44 N6 C45 C46 86.5(4) . . . . ?
C44 N6 C45 C50 -95.1(4) . . . . ?
C44 C30 C31 C32 -5.0(7) . . . . ?
C44 C30 C31 C36 177.0(3) . . . . ?
C45 N6 C44 C30 -178.4(3) . . . . ?
C45 C46 C47 C48 -0.3(5) . . . . ?
C45 C46 C51 C52 -91.2(4) . . . . ?
C45 C46 C51 C53 143.8(3) . . . . ?
C45 C50 C54 C55 -135.5(12) . . . . ?
C45 C50 C54 C56 99.0(15) . . . . ?
C45 C50 C54 C55A -112.2(10) . . . . ?
C45 C50 C54 C56A 123.4(8) . . . . ?
C46 C45 C50 C49 -1.5(5) . . . . ?
C46 C45 C50 C54 179.2(3) . . . . ?
C46 C47 C48 C49 0.3(6) . . . . ?
C47 C46 C51 C52 87.2(4) . . . . ?
C47 C46 C51 C53 -37.7(5) . . . . ?
C47 C48 C49 C50 -0.9(6) . . . . ?
C48 C49 C50 C45 1.5(6) . . . . ?
C48 C49 C50 C54 -179.2(4) . . . . ?
C49 C50 C54 C55 45.1(13) . . . . ?
C49 C50 C54 C56 -80.3(15) . . . . ?
C49 C50 C54 C55A 68.5(11) . . . . ?
C49 C50 C54 C56A -55.9(9) . . . . ?
C50 C45 C46 C47 0.9(5) . . . . ?
C50 C45 C46 C51 179.4(3) . . . . ?
C51 C46 C47 C48 -178.8(3) . . . . ?
C57 N7 C61 C60 3.2(5) . . . . ?
C57 N7 C61 C62 -177.2(3) . . . . ?
C57 C58 C59 C60 1.3(8) . . . . ?
C58 C59 C60 C61 -1.6(9) . . . . ?
C59 C60 C61 N7 -0.7(8) . . . . ?
C59 C60 C61 C62 179.7(5) . . . . ?
C60 C61 C62 N8 176.6(4) . . . . ?
C60 C61 C62 C63 -2.5(7) . . . . ?
C61 N7 C57 C58 -3.6(6) . . . . ?
C61 C62 C63 C64 178.6(4) . . . . ?
C62 N8 C66 C65 -2.3(6) . . . . ?
C62 C63 C64 C65 -0.5(8) . . . . ?
C63 C64 C65 C66 0.0(7) . . . . ?
C64 C65 C66 N8 1.5(7) . . . . ?
C66 N8 C62 C61 -177.4(3) . . . . ?
C66 N8 C62 C63 1.7(5) . . . . ?
N5A C39A C40A C41A 33(3) . . . . ?
C38A N5A C39A C40A -177.8(17) . . . . ?
C38A N5A C43A C42A -168.5(16) . . . . ?
C39A N5A C38A C37 -74(2) . . . . ?
C39A N5A C43A C42A 60(2) . . . . ?
C39A C40A C41A C42A -42(3) . . . . ?
C40A C41A C42A C43A 59(2) . . . . ?
C41A C42A C43A N5A -71(2) . . . . ?
C43A N5A C38A C37 154.4(18) . . . . ?
C43A N5A C39A C40A -45(3) . . . . ?
N2A C11A C12A C13A 60.3(13) . . . . ?
C10A N2A C11A C12A 178.6(10) . . . . ?
C10A N2A C15A C14A -175.8(11) . . . . ?
C11A N2A C10A C9 -156.7(11) . . . . ?
C11A N2A C15A C14A 61.9(16) . . . . ?
C11A C12A C13A C14A -64.5(13) . . . . ?
C12A C13A C14A C15A 65.3(13) . . . . ?
C13A C14A C15A N2A -63.4(14) . . . . ?
C15A N2A C10A C9 79.9(15) . . . . ?
C15A N2A C11A C12A -58.4(16) . . . . ?
